data_8104041
loop_
_publ_author_name
'Niewa, R.'
'Kirchner, M.'
'Zhang Hui'
'Schnelle, W.'
'Grin', Yu.'

_publ_section_title
;
 Metallic barrelane: crystal structure, physical properties and bonding
 analysis of La16 Al13
;
_journal_name_full 'Zeitschrift fuer Kristallographie (149,1979-)'
_journal_page_first 115
_journal_page_last 121
_journal_volume 220
_journal_year 2005
_chemical_formula_sum 'Al13 La16'
_space_group_IT_number 189
_symmetry_space_group_name_Hall 'P -6 -2'
_symmetry_space_group_name_H-M 'P -6 2 m'
_cell_angle_alpha 90
_cell_angle_beta 90
_cell_angle_gamma 120
_cell_formula_units_Z 1
_cell_length_a 9.166
_cell_length_b 9.166
_cell_length_c 11.224
_cell_volume 816.654
_citation_journal_id_ASTM ZEKRDZ
_cod_data_source_file Niewa_ZEKRDZ_2005_1792.cif
_cod_data_source_block Al13La16
_cod_original_cell_volume 816.6539
_cod_database_code 8104041

loop_
_symmetry_equiv_pos_as_xyz
x,y,z
-x+y,-x,-z
-y,x-y,z
x,y,-z
-x+y,-x,z
-y,x-y,-z
y,x,z
x-y,-y,-z
-x,-x+y,z
y,x,-z
x-y,-y,z
-x,-x+y,-z

loop_
_atom_site_label
_atom_site_type_symbol
_atom_site_fract_x
_atom_site_fract_y
_atom_site_fract_z
_atom_site_occupancy
_atom_site_U_iso_or_equiv
Al3 Al 0.4208 0 0.5 1 0.0
La3 La 0.3333 0.6667 0.66197 1 0.0
Al4 Al 0.28562 0 0.29005 1 0.0
La4 La 0.38572 0.38572 0.163757 1 0.0
La1 La 0.26053 0 0 1 0.0
La2 La 0.23049 0.23049 0.5 1 0.0
Al2 Al 0 0 0.23615 1 0.0
Al1 Al 0.3333 0.6667 0 1 0.0
